data_7213628
loop_
_publ_author_name
'Ma, Ying-Zhao'
'Zhang, Li-Min'
'Peng, Guo'
'Zhao, Chong-Jian'
'Dong, Ruo-Ting'
'Yang, Cheng-Feng'
'Deng, Hong'

_publ_section_title
;
 A series of three-dimensional 3d--4f cyanide heterometallic coordination
 polymers: synthesis, crystal structure, photoluminescent and magnetic
 properties
;
_journal_issue 4
_journal_name_full CrystEngComm
_journal_page_first 667
_journal_paper_doi 10.1039/c3ce42025f
_journal_volume 16
_journal_year 2014
_chemical_formula_moiety 'C42 H31 Cu5 Dy2 N10 O16'
_chemical_formula_sum 'C42 H31 Cu5 Dy2 N10 O16'
_chemical_formula_weight 1574.52
_chemical_name_systematic
; 
 ? 
;
_space_group_IT_number 14
_symmetry_cell_setting monoclinic
_symmetry_space_group_name_Hall '-P 2ybc'
_symmetry_space_group_name_H-M 'P 1 21/c 1'
_atom_sites_solution_hydrogens geom
_atom_sites_solution_primary direct
_atom_sites_solution_secondary difmap
_audit_creation_method SHELXL-97
_cell_angle_alpha 90.00
_cell_angle_beta 104.064(3)
_cell_angle_gamma 90.00
_cell_formula_units_Z 4
_cell_length_a 17.857(4)
_cell_length_b 30.693(7)
_cell_length_c 8.995(2)
_cell_measurement_reflns_used 8790
_cell_measurement_temperature 296(2)
_cell_measurement_theta_max 25.40
_cell_measurement_theta_min 1.35
_cell_volume 4782.2(19)
_computing_cell_refinement 'Apex2 (Bruker, 2005)'
_computing_data_collection 'Apex2 (Bruker, 2005)'
_computing_data_reduction 'Apex2 (Bruker, 2005)'
_computing_molecular_graphics 'SHELXTL 6.12'
_computing_publication_material 'SHELXTL 6.12'
_computing_structure_refinement 'SHELXTL 6.12'
_computing_structure_solution 'SHELXTL 6.12 (Bruker, 2000-2003)'
_diffrn_ambient_temperature 296(2)
_diffrn_measured_fraction_theta_full 0.998
_diffrn_measured_fraction_theta_max 0.998
_diffrn_measurement_device_type 'Bruker AXS SMART APEX CCD diffractometer'
_diffrn_measurement_method '\w scans'
_diffrn_radiation_monochromator graphite
_diffrn_radiation_source 'fine-focus sealed tube'
_diffrn_radiation_type MoK\a
_diffrn_radiation_wavelength 0.71073
_diffrn_reflns_av_R_equivalents 0.0670
_diffrn_reflns_av_sigmaI/netI 0.0677
_diffrn_reflns_limit_h_max 17
_diffrn_reflns_limit_h_min -21
_diffrn_reflns_limit_k_max 35
_diffrn_reflns_limit_k_min -37
_diffrn_reflns_limit_l_max 10
_diffrn_reflns_limit_l_min -9
_diffrn_reflns_number 25041
_diffrn_reflns_theta_full 25.40
_diffrn_reflns_theta_max 25.40
_diffrn_reflns_theta_min 1.35
_exptl_absorpt_coefficient_mu 5.347
_exptl_absorpt_correction_T_max 0.343
_exptl_absorpt_correction_T_min 0.288
_exptl_absorpt_correction_type multi-scan
_exptl_absorpt_process_details 'Apex2 (Bruker, 2005)'
_exptl_crystal_colour yellow
_exptl_crystal_density_diffrn 2.187
_exptl_crystal_density_method 'not measured'
_exptl_crystal_description platelike
_exptl_crystal_F_000 3032
_exptl_crystal_size_max 0.30
_exptl_crystal_size_mid 0.20
_exptl_crystal_size_min 0.20
_refine_diff_density_max 1.440
_refine_diff_density_min -1.818
_refine_diff_density_rms 0.191
_refine_ls_extinction_coef 0.00076(4)
_refine_ls_extinction_expression Fc^*^=kFc[1+0.001xFc^2^\l^3^/sin(2\q)]^-1/4^
_refine_ls_extinction_method SHELXL
_refine_ls_goodness_of_fit_ref 1.077
_refine_ls_hydrogen_treatment mixed
_refine_ls_matrix_type full
_refine_ls_number_parameters 706
_refine_ls_number_reflns 8790
_refine_ls_number_restraints 936
_refine_ls_restrained_S_all 1.044
_refine_ls_R_factor_all 0.0551
_refine_ls_R_factor_gt 0.0413
_refine_ls_shift/su_max 0.002
_refine_ls_shift/su_mean 0.000
_refine_ls_structure_factor_coef Fsqd
_refine_ls_weighting_details 'calc w=1/[\s^2^(Fo^2^)+(0.0000P)^2^+15.2750P] where P=(Fo^2^+2Fc^2^)/3'
_refine_ls_weighting_scheme calc
_refine_ls_wR_factor_gt 0.0819
_refine_ls_wR_factor_ref 0.0873
_reflns_number_gt 6951
_reflns_number_total 8790
_reflns_threshold_expression >2sigma(I)
_cod_data_source_file c3ce42025f.txt
_cod_data_source_block V-B
_cod_original_cell_volume 4782.0(18)
_cod_original_sg_symbol_H-M 'P 21/c'
_cod_database_code 7213628

loop_
_symmetry_equiv_pos_as_xyz
'x, y, z'
'-x, y+1/2, -z+1/2'
'-x, -y, -z'
'x, -y-1/2, z-1/2'

loop_
_atom_site_label
_atom_site_type_symbol
_atom_site_fract_x
_atom_site_fract_y
_atom_site_fract_z
_atom_site_U_iso_or_equiv
_atom_site_adp_type
_atom_site_occupancy
_atom_site_symmetry_multiplicity
_atom_site_calc_flag
_atom_site_refinement_flags
_atom_site_disorder_group
Cu2 Cu 0.97373(8) 0.45186(4) 1.46372(16) 0.0385(5) Uani 0.645(2) 1 d P 1
Cu2B Cu 0.95735(15) 0.54263(8) 1.4742(3) 0.0443(9) Uani 0.355(2) 1 d P 2
C11 C 0.8041(6) 0.4375(3) 1.4265(13) 0.0340(13) Uani 0.645(2) 1 d PU 1
H11 H 0.8222 0.4096 1.4553 0.041 Uiso 0.645(2) 1 calc PR 1
C12 C 0.7275(6) 0.4449(3) 1.4097(13) 0.0340(14) Uani 0.645(2) 1 d PU 1
H12 H 0.6948 0.4222 1.4204 0.041 Uiso 0.645(2) 1 calc PR 1
C13 C 0.6979(9) 0.4874(3) 1.3759(17) 0.0310(14) Uani 0.645(2) 1 d PU 1
C14 C 0.7485(6) 0.5179(3) 1.3447(13) 0.0338(13) Uani 0.645(2) 1 d PU 1
H14 H 0.7312 0.5459 1.3147 0.041 Uiso 0.645(2) 1 calc PR 1
C15 C 0.8271(8) 0.5067(4) 1.3583(16) 0.0356(13) Uani 0.645(2) 1 d PU 1
H15 H 0.8600 0.5275 1.3338 0.043 Uiso 0.645(2) 1 calc PR 1
N6 N 0.8557(5) 0.4673(3) 1.4050(12) 0.036(2) Uani 0.645(2) 1 d P 1
C11B C 0.8235(13) 0.4778(7) 1.405(3) 0.0340(13) Uani 0.355(2) 1 d PU 2
H11B H 0.8590 0.4550 1.4213 0.041 Uiso 0.355(2) 1 calc PR 2
C12B C 0.7421(12) 0.4692(7) 1.406(2) 0.0340(14) Uani 0.355(2) 1 d PU 2
H12B H 0.7270 0.4426 1.4389 0.041 Uiso 0.355(2) 1 calc PR 2
C13B C 0.6926(16) 0.5002(6) 1.359(3) 0.0310(14) Uani 0.355(2) 1 d PU 2
C14B C 0.7142(11) 0.5396(6) 1.305(2) 0.0338(13) Uani 0.355(2) 1 d PU 2
H14B H 0.6775 0.5604 1.2615 0.041 Uiso 0.355(2) 1 calc PR 2
C15B C 0.7929(11) 0.5471(6) 1.319(2) 0.0356(13) Uani 0.355(2) 1 d PU 2
H15B H 0.8081 0.5731 1.2816 0.043 Uiso 0.355(2) 1 calc PR 2
N6B N 0.8462(11) 0.5183(6) 1.382(2) 0.036(2) Uani 0.355(2) 1 d P 2
C1 C 1.0111(4) 0.4980(2) 1.1992(9) 0.0410(17) Uani 1 1 d U .
C2 C 0.9918(5) 0.5950(2) 1.3932(9) 0.0457(17) Uani 1 1 d U .
C3 C 0.9673(4) 0.7315(2) 1.2230(8) 0.0347(16) Uani 1 1 d . .
C4 C 0.9669(4) 0.6323(2) 0.9639(8) 0.0317(14) Uani 1 1 d U .
C5 C 0.8156(4) 0.4875(2) 0.9418(9) 0.0504(16) Uani 1 1 d U .
H5 H 0.8470 0.4631 0.9642 0.061 Uiso 1 1 calc R .
C6 C 0.7390(4) 0.4815(2) 0.8707(9) 0.0481(17) Uani 1 1 d U .
H6 H 0.7199 0.4536 0.8454 0.058 Uiso 1 1 calc R .
C7 C 0.6910(4) 0.51685(19) 0.8374(8) 0.0302(13) Uani 1 1 d U .
C8 C 0.7214(4) 0.5567(2) 0.8906(8) 0.0381(14) Uani 1 1 d U .
H8 H 0.6899 0.5812 0.8805 0.046 Uiso 1 1 calc R .
C9 C 0.7993(4) 0.5599(2) 0.9590(8) 0.0387(13) Uani 1 1 d U .
H9 H 0.8192 0.5872 0.9921 0.046 Uiso 1 1 calc R .
C10 C 0.6118(4) 0.5123(2) 0.7337(8) 0.0319(14) Uani 1 1 d U .
C17 C 0.1524(4) 0.6316(2) 0.2438(8) 0.0381(14) Uani 1 1 d U .
H17 H 0.1215 0.6073 0.2449 0.046 Uiso 1 1 calc R .
C18 C 0.2309(4) 0.6267(2) 0.2843(8) 0.0353(14) Uani 1 1 d U .
H18 H 0.2521 0.5995 0.3149 0.042 Uiso 1 1 calc R .
C19 C 0.2785(4) 0.66143(19) 0.2801(7) 0.0267(13) Uani 1 1 d U .
C20 C 0.2447(4) 0.7010(2) 0.2327(9) 0.0393(15) Uani 1 1 d U .
H20 H 0.2746 0.7254 0.2258 0.047 Uiso 1 1 calc R .
C21 C 0.1656(4) 0.7034(2) 0.1960(9) 0.0421(15) Uani 1 1 d U .
H21 H 0.1431 0.7302 0.1640 0.050 Uiso 1 1 calc R .
C22 C 0.3651(4) 0.65507(19) 0.3242(7) 0.0274(13) Uani 1 1 d U .
C23 C 0.7749(4) 0.6810(2) 0.9719(8) 0.0335(14) Uani 1 1 d U .
H23 H 0.8036 0.6643 1.0520 0.040 Uiso 1 1 calc R .
C24 C 0.6976(4) 0.68768(19) 0.9655(8) 0.0301(13) Uani 1 1 d U .
H24 H 0.6751 0.6755 1.0388 0.036 Uiso 1 1 calc R .
C25 C 0.6540(3) 0.71313(18) 0.8464(7) 0.0239(12) Uani 1 1 d U .
C26 C 0.6897(4) 0.7282(2) 0.7382(8) 0.0306(13) Uani 1 1 d U .
H26 H 0.6618 0.7438 0.6543 0.037 Uiso 1 1 calc R .
C27 C 0.7676(4) 0.7201(2) 0.7541(8) 0.0327(12) Uani 1 1 d U .
H27 H 0.7911 0.7313 0.6805 0.039 Uiso 1 1 calc R .
C28 C 0.5725(4) 0.72655(18) 0.8446(7) 0.0252(13) Uani 1 1 d U .
C29 C 0.8447(4) 0.6664(2) 0.4670(8) 0.0384(14) Uani 1 1 d U .
H29 H 0.8771 0.6852 0.4311 0.046 Uiso 1 1 calc R .
C30 C 0.7670(4) 0.6694(2) 0.4052(8) 0.0361(14) Uani 1 1 d U .
H30 H 0.7476 0.6893 0.3275 0.043 Uiso 1 1 calc R .
C31 C 0.7175(4) 0.6423(2) 0.4601(7) 0.0275(13) Uani 1 1 d U .
C32 C 0.7501(4) 0.6121(2) 0.5705(8) 0.0370(14) Uani 1 1 d U .
H32 H 0.7190 0.5927 0.6074 0.044 Uiso 1 1 calc R .
C33 C 0.8288(4) 0.6111(2) 0.6254(8) 0.0406(14) Uani 1 1 d U .
H33 H 0.8498 0.5908 0.7005 0.049 Uiso 1 1 calc R .
C34 C 0.6310(4) 0.6456(2) 0.4007(8) 0.0303(13) Uani 1 1 d U .
C35 C 0.1420(4) 0.6297(2) -0.1675(9) 0.0454(16) Uani 1 1 d U .
H35 H 0.1207 0.6119 -0.1047 0.054 Uiso 1 1 calc R .
C36 C 0.2208(4) 0.6358(2) -0.1287(9) 0.0415(14) Uani 1 1 d U .
H36 H 0.2513 0.6228 -0.0414 0.050 Uiso 1 1 calc R .
C37 C 0.2539(4) 0.6616(2) -0.2216(8) 0.0328(14) Uani 1 1 d U .
C38 C 0.2056(4) 0.6796(2) -0.3491(8) 0.0384(15) Uani 1 1 d U .
H38 H 0.2257 0.6967 -0.4156 0.046 Uiso 1 1 calc R .
C39 C 0.1276(4) 0.6723(2) -0.3780(9) 0.0431(16) Uani 1 1 d U .
H39 H 0.0959 0.6852 -0.4641 0.052 Uiso 1 1 calc R .
C40 C 0.3407(4) 0.6690(2) -0.1837(9) 0.0354(15) Uani 1 1 d U .
C41 C 0.5044(4) 0.5964(2) 0.0713(8) 0.0380(17) Uani 1 1 d U .
C42 C 0.4955(6) 0.5513(2) 0.0108(10) 0.081(3) Uani 1 1 d U .
H42A H 0.4605 0.5513 -0.0890 0.122 Uiso 1 1 calc R .
H42B H 0.4753 0.5331 0.0786 0.122 Uiso 1 1 calc R .
H42C H 0.5448 0.5404 0.0034 0.122 Uiso 1 1 calc R .
Cu1 Cu 0.96769(5) 0.53463(3) 1.02263(11) 0.0389(2) Uani 1 1 d . .
Cu3 Cu 0.99967(5) 0.67466(3) 1.18351(11) 0.0355(2) Uani 1 1 d . .
Cu4 Cu 0.92937(5) 0.68809(2) 0.88896(10) 0.0352(2) Uani 1 1 d . .
Cu5 Cu 0.98608(5) 0.63727(4) 0.65207(13) 0.0628(3) Uani 1 1 d . .
Dy1 Dy 0.486308(16) 0.685462(9) 0.12318(3) 0.02046(9) Uani 1 1 d . .
Dy2 Dy 0.494568(16) 0.573798(8) 0.45449(3) 0.02293(9) Uani 1 1 d . .
N1 N 1.0137(4) 0.48390(19) 1.3153(8) 0.0448(16) Uani 1 1 d . .
N2 N 0.9864(3) 0.62515(18) 1.3161(7) 0.0390(14) Uani 1 1 d . .
N3 N 0.9534(3) 0.76334(18) 1.2739(7) 0.0419(15) Uani 1 1 d . .
N4 N 0.9771(3) 0.59548(17) 0.9761(6) 0.0335(14) Uani 1 1 d . .
N5 N 0.8472(3) 0.52636(17) 0.9803(7) 0.0412(16) Uani 1 1 d . .
N7 N 0.1184(3) 0.66998(16) 0.2029(7) 0.0317(13) Uani 1 1 d . .
N8 N 0.8107(3) 0.69710(16) 0.8699(7) 0.0322(13) Uani 1 1 d . .
N9 N 0.8767(3) 0.63784(19) 0.5764(7) 0.0370(14) Uani 1 1 d . .
N10 N 0.0944(3) 0.6475(2) -0.2890(7) 0.0418(15) Uani 1 1 d . .
O1 O 0.5845(3) 0.47469(16) 0.7143(6) 0.0513(14) Uani 1 1 d . .
O2 O 0.5815(3) 0.54627(15) 0.6718(6) 0.0419(12) Uani 1 1 d . .
O3 O 0.5823(3) 0.46427(17) 1.4126(6) 0.0535(15) Uani 1 1 d . .
O4 O 0.5870(4) 0.53399(17) 1.3624(6) 0.0646(17) Uani 1 1 d . .
O5 O 0.4077(2) 0.68516(13) 0.2945(5) 0.0268(10) Uani 1 1 d . .
O6 O 0.3882(2) 0.61975(14) 0.3861(5) 0.0345(11) Uani 1 1 d . .
O7 O 0.5470(3) 0.71342(15) 0.9529(6) 0.0394(12) Uani 1 1 d . .
O8 O 0.5381(3) 0.75024(14) 0.7407(6) 0.0419(13) Uani 1 1 d . .
O9 O 0.6068(3) 0.66995(15) 0.2881(6) 0.0436(13) Uani 1 1 d . .
O10 O 0.5906(2) 0.62447(14) 0.4709(5) 0.0327(11) Uani 1 1 d . .
O11 O 0.3768(3) 0.65857(14) -0.0496(6) 0.0382(12) Uani 1 1 d . .
O12 O 0.3686(3) 0.68353(17) -0.2872(7) 0.0562(15) Uani 1 1 d . .
O13 O 0.4838(3) 0.60608(12) 0.1925(5) 0.0297(10) Uani 1 1 d . .
O14 O 0.5310(3) 0.62438(14) -0.0019(5) 0.0394(12) Uani 1 1 d . .
O15W O 0.3987(3) 0.74739(13) 0.0255(5) 0.0362(12) Uani 1 1 d . .
H15A H 0.3603 0.7583 -0.0383 0.043 Uiso 1 1 d R .
H15W H 0.4165 0.7667 0.0925 0.043 Uiso 1 1 d R .
O16W O 0.4896(3) 0.62147(14) 0.6697(5) 0.0417(12) Uani 1 1 d . .
H16A H 0.4518 0.6389 0.6605 0.050 Uiso 1 1 d R .
H16B H 0.5133 0.6208 0.7638 0.050 Uiso 1 1 d R .
C16 C 0.6149(4) 0.4969(2) 1.3803(8) 0.0307(13) Uani 1 1 d U .

loop_
_atom_site_aniso_label
_atom_site_aniso_U_11
_atom_site_aniso_U_22
_atom_site_aniso_U_33
_atom_site_aniso_U_23
_atom_site_aniso_U_13
_atom_site_aniso_U_12
Cu2 0.0303(9) 0.0442(8) 0.0408(9) 0.0118(6) 0.0082(7) 0.0028(6)
Cu2B 0.0347(18) 0.0539(16) 0.0450(17) 0.0161(12) 0.0113(14) -0.0008(12)
C11 0.030(3) 0.030(3) 0.043(3) 0.006(2) 0.012(2) 0.001(2)
C12 0.030(3) 0.030(3) 0.044(3) 0.006(3) 0.013(2) 0.001(2)
C13 0.029(2) 0.029(3) 0.037(3) 0.003(3) 0.012(2) 0.001(3)
C14 0.031(3) 0.029(3) 0.042(3) 0.007(2) 0.010(2) 0.001(2)
C15 0.032(2) 0.031(2) 0.044(2) 0.006(2) 0.010(2) -0.001(2)
N6 0.030(5) 0.032(5) 0.047(5) 0.007(4) 0.014(4) 0.006(4)
C11B 0.030(3) 0.030(3) 0.043(3) 0.006(2) 0.012(2) 0.001(2)
C12B 0.030(3) 0.030(3) 0.044(3) 0.006(3) 0.013(2) 0.001(2)
C13B 0.029(2) 0.029(3) 0.037(3) 0.003(3) 0.012(2) 0.001(3)
C14B 0.031(3) 0.029(3) 0.042(3) 0.007(2) 0.010(2) 0.001(2)
C15B 0.032(2) 0.031(2) 0.044(2) 0.006(2) 0.010(2) -0.001(2)
N6B 0.030(5) 0.032(5) 0.047(5) 0.007(4) 0.014(4) 0.006(4)
C1 0.045(4) 0.038(3) 0.039(4) 0.001(3) 0.009(3) 0.001(3)
C2 0.061(4) 0.042(4) 0.041(4) 0.001(3) 0.026(4) 0.002(3)
C3 0.025(4) 0.037(4) 0.044(4) -0.001(3) 0.011(3) 0.007(3)
C4 0.032(3) 0.030(3) 0.031(3) -0.002(3) 0.004(3) 0.000(3)
C5 0.041(3) 0.034(3) 0.068(3) 0.003(3) -0.002(3) 0.005(3)
C6 0.039(3) 0.030(3) 0.068(4) 0.000(3) -0.001(3) -0.003(3)
C7 0.029(3) 0.023(3) 0.036(3) 0.003(2) 0.004(3) -0.002(2)
C8 0.034(3) 0.031(2) 0.045(3) -0.002(2) 0.002(2) 0.005(2)
C9 0.033(3) 0.035(2) 0.046(3) -0.005(2) 0.004(2) -0.003(2)
C10 0.028(3) 0.032(3) 0.034(3) -0.003(2) 0.004(3) -0.002(2)
C17 0.030(3) 0.030(3) 0.054(3) 0.003(3) 0.010(3) 0.001(2)
C18 0.029(3) 0.028(3) 0.050(3) 0.006(2) 0.011(3) 0.007(2)
C19 0.024(3) 0.025(3) 0.034(3) 0.003(2) 0.013(2) 0.003(2)
C20 0.026(3) 0.035(3) 0.055(3) 0.010(3) 0.006(3) -0.001(2)
C21 0.029(3) 0.034(3) 0.059(3) 0.011(3) 0.003(3) 0.004(3)
C22 0.027(3) 0.026(3) 0.030(3) 0.002(2) 0.009(3) 0.005(2)
C23 0.033(3) 0.031(3) 0.036(3) 0.007(2) 0.006(3) 0.005(2)
C24 0.028(3) 0.028(3) 0.036(3) 0.009(2) 0.010(3) 0.002(2)
C25 0.022(3) 0.023(2) 0.028(3) 0.002(2) 0.007(2) -0.001(2)
C26 0.026(3) 0.034(3) 0.033(3) 0.010(2) 0.009(3) 0.003(2)
C27 0.029(3) 0.037(2) 0.034(3) 0.006(2) 0.010(2) 0.002(2)
C28 0.027(3) 0.022(3) 0.028(3) 0.002(2) 0.011(3) -0.002(2)
C29 0.028(3) 0.049(3) 0.037(3) 0.007(3) 0.004(3) -0.008(3)
C30 0.027(3) 0.044(3) 0.034(3) 0.011(3) 0.002(3) -0.003(2)
C31 0.023(3) 0.033(3) 0.025(3) 0.002(2) 0.003(2) -0.002(2)
C32 0.028(3) 0.041(3) 0.039(3) 0.009(2) 0.003(2) -0.006(2)
C33 0.034(3) 0.044(3) 0.038(3) 0.005(2) -0.002(2) -0.001(2)
C34 0.029(3) 0.031(3) 0.030(3) 0.002(2) 0.004(3) -0.003(2)
C35 0.032(3) 0.058(3) 0.044(3) 0.005(3) 0.006(3) -0.002(3)
C36 0.032(3) 0.051(3) 0.038(3) 0.008(3) 0.001(3) -0.001(2)
C37 0.024(3) 0.040(3) 0.032(3) -0.005(3) 0.002(3) 0.000(2)
C38 0.030(3) 0.043(3) 0.037(3) 0.002(3) -0.001(3) 0.003(3)
C39 0.033(3) 0.048(3) 0.042(3) 0.000(3) -0.003(3) 0.005(3)
C40 0.027(3) 0.034(3) 0.042(3) -0.003(3) 0.001(3) 0.001(2)
C41 0.053(4) 0.025(3) 0.038(4) -0.005(3) 0.012(3) 0.002(3)
C42 0.164(10) 0.033(4) 0.052(5) -0.005(4) 0.036(6) 0.001(5)
Cu1 0.0336(5) 0.0285(4) 0.0507(6) 0.0086(4) 0.0023(4) 0.0040(3)
Cu3 0.0288(5) 0.0298(4) 0.0481(6) -0.0006(4) 0.0098(4) 0.0052(3)
Cu4 0.0309(5) 0.0273(4) 0.0473(6) 0.0093(4) 0.0092(4) 0.0041(3)
Cu5 0.0182(5) 0.0990(9) 0.0653(7) 0.0059(6) -0.0009(5) 0.0014(5)
Dy1 0.01539(16) 0.02354(15) 0.02226(17) 0.00002(11) 0.00419(12) -0.00068(11)
Dy2 0.01798(17) 0.02175(15) 0.02783(18) 0.00429(12) 0.00320(13) -0.00099(11)
N1 0.048(4) 0.045(4) 0.041(4) 0.001(3) 0.011(3) 0.007(3)
N2 0.047(4) 0.039(3) 0.034(3) -0.001(3) 0.016(3) -0.001(3)
N3 0.040(4) 0.034(3) 0.054(4) -0.009(3) 0.017(3) 0.000(3)
N4 0.034(3) 0.031(3) 0.033(3) -0.004(2) 0.003(3) -0.003(2)
N5 0.027(3) 0.035(3) 0.055(4) 0.004(3) -0.003(3) 0.005(2)
N7 0.019(3) 0.026(3) 0.048(4) 0.002(2) 0.004(3) 0.000(2)
N8 0.024(3) 0.030(3) 0.042(4) 0.007(3) 0.007(3) 0.002(2)
N9 0.022(3) 0.055(4) 0.031(3) -0.004(3) 0.002(3) 0.000(3)
N10 0.020(3) 0.066(4) 0.038(4) -0.005(3) 0.003(3) 0.002(3)
O1 0.050(3) 0.045(3) 0.050(3) 0.001(2) -0.005(3) -0.021(2)
O2 0.030(3) 0.048(3) 0.043(3) 0.006(2) 0.000(2) 0.000(2)
O3 0.036(3) 0.068(4) 0.059(4) 0.024(3) 0.016(3) -0.017(3)
O4 0.092(5) 0.048(3) 0.055(4) -0.003(3) 0.019(3) 0.036(3)
O5 0.021(2) 0.031(2) 0.030(3) -0.0048(19) 0.012(2) -0.0022(18)
O6 0.023(2) 0.037(3) 0.043(3) 0.016(2) 0.009(2) 0.0104(19)
O7 0.030(3) 0.052(3) 0.040(3) 0.013(2) 0.015(2) 0.005(2)
O8 0.031(3) 0.039(3) 0.055(3) 0.019(2) 0.009(3) 0.013(2)
O9 0.030(3) 0.044(3) 0.050(3) 0.020(2) -0.005(2) -0.007(2)
O10 0.025(3) 0.039(3) 0.034(3) 0.003(2) 0.007(2) -0.009(2)
O11 0.025(3) 0.039(3) 0.043(3) -0.002(2) -0.006(2) -0.002(2)
O12 0.033(3) 0.069(4) 0.067(4) 0.016(3) 0.013(3) -0.009(3)
O13 0.042(3) 0.022(2) 0.027(3) -0.0038(18) 0.011(2) -0.0021(19)
O14 0.048(3) 0.037(3) 0.038(3) 0.000(2) 0.021(3) 0.004(2)
O15W 0.035(3) 0.028(2) 0.045(3) 0.005(2) 0.007(2) 0.0090(19)
O16W 0.047(3) 0.048(3) 0.030(3) -0.004(2) 0.008(2) 0.014(2)
C16 0.028(3) 0.035(3) 0.034(3) 0.003(2) 0.017(2) 0.004(2)

loop_
_atom_type_symbol
_atom_type_description
_atom_type_scat_dispersion_real
_atom_type_scat_dispersion_imag
_atom_type_scat_source
C C 0.0033 0.0016 'International Tables Vol C Tables 4.2.6.8 and 6.1.1.4'
H H 0.0000 0.0000 'International Tables Vol C Tables 4.2.6.8 and 6.1.1.4'
N N 0.0061 0.0033 'International Tables Vol C Tables 4.2.6.8 and 6.1.1.4'
O O 0.0106 0.0060 'International Tables Vol C Tables 4.2.6.8 and 6.1.1.4'
Cu Cu 0.3201 1.2651 'International Tables Vol C Tables 4.2.6.8 and 6.1.1.4'
Dy Dy -0.1892 4.4098 'International Tables Vol C Tables 4.2.6.8 and 6.1.1.4'

loop_
_geom_angle_atom_site_label_1
_geom_angle_atom_site_label_2
_geom_angle_atom_site_label_3
_geom_angle
_geom_angle_site_symmetry_1
_geom_angle_site_symmetry_3
C2 Cu2 N1 136.9(3) 3_768 .
C2 Cu2 N6 118.3(4) 3_768 .
N1 Cu2 N6 103.2(3) . .
C2 Cu2B N1 131.4(3) . 3_768
C2 Cu2B N6B 120.5(6) . .
N1 Cu2B N6B 103.3(6) 3_768 .
C2 Cu2B Cu2B 126.0(3) . 3_768
N1 Cu2B Cu2B 59.80(19) 3_768 3_768
N6B Cu2B Cu2B 98.5(5) . 3_768
N6 C11 C12 125.2(10) . .
N6 C11 H11 117.4 . .
C12 C11 H11 117.4 . .
C11 C12 C13 119.6(11) . .
C11 C12 H12 120.2 . .
C13 C12 H12 120.2 . .
C14 C13 C12 116.3(13) . .
C14 C13 C16 124.5(9) . .
C12 C13 C16 119.2(10) . .
C13 C14 C15 120.1(10) . .
C13 C14 H14 120.0 . .
C15 C14 H14 120.0 . .
N6 C15 C14 122.6(11) . .
N6 C15 H15 118.7 . .
C14 C15 H15 118.7 . .
C15 N6 C11 115.9(10) . .
C15 N6 Cu2 124.4(9) . .
C11 N6 Cu2 119.5(7) . .
N6B C11B C12B 120.0(19) . .
N6B C11B H11B 120.0 . .
C12B C11B H11B 120.0 . .
C13B C12B C11B 118(2) . .
C13B C12B H12B 121.2 . .
C11B C12B H12B 121.2 . .
C12B C13B C14B 122(2) . .
C12B C13B C16 120.3(19) . .
C14B C13B C16 117.6(17) . .
C13B C14B C15B 118.0(19) . .
C13B C14B H14B 121.0 . .
C15B C14B H14B 121.0 . .
N6B C15B C14B 122.1(18) . .
N6B C15B H15B 118.9 . .
C14B C15B H15B 118.9 . .
C15B N6B C11B 118.2(19) . .
C15B N6B Cu2B 116.6(13) . .
C11B N6B Cu2B 124.2(16) . .
N1 C1 Cu1 154.4(7) . .
N1 C1 Cu1 130.5(6) . 3_767
Cu1 C1 Cu1 70.5(3) . 3_767
N2 C2 Cu2B 156.1(7) . .
N2 C2 Cu2 166.5(7) . 3_768
Cu2B C2 Cu2 37.33(17) . 3_768
N3 C3 Cu3 167.4(7) . .
N4 C4 Cu4 163.0(6) . .
N4 C4 Cu3 118.1(5) . .
Cu4 C4 Cu3 77.9(2) . .
N5 C5 C6 123.7(7) . .
N5 C5 H5 118.1 . .
C6 C5 H5 118.1 . .
C7 C6 C5 119.6(7) . .
C7 C6 H6 120.2 . .
C5 C6 H6 120.2 . .
C6 C7 C8 117.1(6) . .
C6 C7 C10 120.5(6) . .
C8 C7 C10 122.1(6) . .
C7 C8 C9 119.2(6) . .
C7 C8 H8 120.4 . .
C9 C8 H8 120.4 . .
N5 C9 C8 123.7(6) . .
N5 C9 H9 118.1 . .
C8 C9 H9 118.1 . .
O2 C10 O1 126.9(6) . .
O2 C10 C7 116.3(6) . .
O1 C10 C7 116.8(6) . .
N7 C17 C18 122.6(6) . .
N7 C17 H17 118.7 . .
C18 C17 H17 118.7 . .
C17 C18 C19 120.6(6) . .
C17 C18 H18 119.7 . .
C19 C18 H18 119.7 . .
C18 C19 C20 117.9(6) . .
C18 C19 C22 119.6(5) . .
C20 C19 C22 122.5(6) . .
C21 C20 C19 118.0(6) . .
C21 C20 H20 121.0 . .
C19 C20 H20 121.0 . .
N7 C21 C20 124.8(6) . .
N7 C21 H21 117.6 . .
C20 C21 H21 117.6 . .
O6 C22 O5 125.5(6) . .
O6 C22 C19 115.9(5) . .
O5 C22 C19 118.6(5) . .
N8 C23 C24 123.8(6) . .
N8 C23 H23 118.1 . .
C24 C23 H23 118.1 . .
C23 C24 C25 118.6(6) . .
C23 C24 H24 120.7 . .
C25 C24 H24 120.7 . .
C26 C25 C24 117.7(6) . .
C26 C25 C28 121.1(5) . .
C24 C25 C28 121.1(6) . .
C25 C26 C27 119.8(6) . .
C25 C26 H26 120.1 . .
C27 C26 H26 120.1 . .
N8 C27 C26 123.2(6) . .
N8 C27 H27 118.4 . .
C26 C27 H27 118.4 . .
O8 C28 O7 125.5(6) . .
O8 C28 C25 118.3(6) . .
O7 C28 C25 116.2(5) . .
N9 C29 C30 123.7(7) . .
N9 C29 H29 118.1 . .
C30 C29 H29 118.1 . .
C29 C30 C31 119.0(6) . .
C29 C30 H30 120.5 . .
C31 C30 H30 120.5 . .
C32 C31 C30 117.6(6) . .
C32 C31 C34 121.1(6) . .
C30 C31 C34 121.2(6) . .
C33 C32 C31 119.4(6) . .
C33 C32 H32 120.3 . .
C31 C32 H32 120.3 . .
N9 C33 C32 123.4(6) . .
N9 C33 H33 118.3 . .
C32 C33 H33 118.3 . .
O9 C34 O10 126.3(6) . .
O9 C34 C31 116.8(6) . .
O10 C34 C31 116.9(6) . .
N10 C35 C36 124.1(7) . .
N10 C35 H35 117.9 . .
C36 C35 H35 117.9 . .
C35 C36 C37 119.0(7) . .
C35 C36 H36 120.5 . .
C37 C36 H36 120.5 . .
C38 C37 C36 117.6(6) . .
C38 C37 C40 121.7(7) . .
C36 C37 C40 120.7(6) . .
C37 C38 C39 119.6(7) . .
C37 C38 H38 120.2 . .
C39 C38 H38 120.2 . .
N10 C39 C38 123.8(7) . .
N10 C39 H39 118.1 . .
C38 C39 H39 118.1 . .
O12 C40 O11 126.9(7) . .
O12 C40 C37 117.3(6) . .
O11 C40 C37 115.7(7) . .
O14 C41 O13 121.3(6) . .
O14 C41 C42 118.1(7) . .
O13 C41 C42 120.5(7) . .
O14 C41 Dy1 59.3(3) . .
O13 C41 Dy1 63.8(3) . .
C42 C41 Dy1 164.8(6) . .
C41 C42 H42A 109.5 . .
C41 C42 H42B 109.5 . .
H42A C42 H42B 109.5 . .
C41 C42 H42C 109.5 . .
H42A C42 H42C 109.5 . .
H42B C42 H42C 109.5 . .
N4 Cu1 C1 134.2(3) . .
N4 Cu1 N5 102.5(2) . .
C1 Cu1 N5 105.3(3) . .
N4 Cu1 C1 100.9(2) . 3_767
C1 Cu1 C1 109.5(3) . 3_767
N5 Cu1 C1 99.4(3) . 3_767
N4 Cu1 Cu1 136.06(18) . 3_767
C1 Cu1 Cu1 62.2(2) . 3_767
N5 Cu1 Cu1 111.08(16) . 3_767
C1 Cu1 Cu1 47.26(18) 3_767 3_767
C3 Cu3 N2 120.4(3) . .
C3 Cu3 N7 113.3(2) . 1_656
N2 Cu3 N7 99.5(2) . 1_656
C3 Cu3 C4 130.6(3) . .
N2 Cu3 C4 92.3(2) . .
N7 Cu3 C4 94.2(2) 1_656 .
C3 Cu3 Cu4 87.3(2) . .
N2 Cu3 Cu4 128.20(17) . .
N7 Cu3 Cu4 108.42(17) 1_656 .
C4 Cu3 Cu4 44.10(16) . .
C4 Cu4 N3 141.6(3) . 4_575
C4 Cu4 N8 114.1(3) . .
N3 Cu4 N8 101.9(2) 4_575 .
C4 Cu4 Cu3 58.0(2) . .
N3 Cu4 Cu3 122.73(19) 4_575 .
N8 Cu4 Cu3 108.80(16) . .
C4 Cu4 Cu5 68.5(2) . .
N3 Cu4 Cu5 82.12(19) 4_575 .
N8 Cu4 Cu5 121.11(16) . .
Cu3 Cu4 Cu5 117.66(4) . .
N10 Cu5 N9 169.1(3) 1_656 .
N10 Cu5 Cu4 102.21(19) 1_656 .
N9 Cu5 Cu4 75.87(18) . .
O7 Dy1 O8 77.38(18) 1_554 4_575
O7 Dy1 O5 157.17(15) 1_554 .
O8 Dy1 O5 86.53(16) 4_575 .
O7 Dy1 O11 98.37(17) 1_554 .
O8 Dy1 O11 141.31(16) 4_575 .
O5 Dy1 O11 84.08(16) . .
O7 Dy1 O9 89.34(17) 1_554 .
O8 Dy1 O9 71.47(17) 4_575 .
O5 Dy1 O9 100.88(17) . .
O11 Dy1 O9 147.20(16) . .
O7 Dy1 O14 73.21(17) 1_554 .
O8 Dy1 O14 136.93(17) 4_575 .
O5 Dy1 O14 128.76(15) . .
O11 Dy1 O14 74.55(16) . .
O9 Dy1 O14 77.38(17) . .
O7 Dy1 O15W 80.40(16) 1_554 .
O8 Dy1 O15W 69.95(16) 4_575 .
O5 Dy1 O15W 78.91(15) . .
O11 Dy1 O15W 71.42(15) . .
O9 Dy1 O15W 141.37(15) . .
O14 Dy1 O15W 132.79(16) . .
O7 Dy1 O13 125.32(16) 1_554 .
O8 Dy1 O13 137.63(16) 4_575 .
O5 Dy1 O13 77.39(14) . .
O11 Dy1 O13 76.11(15) . .
O9 Dy1 O13 73.50(14) . .
O14 Dy1 O13 52.64(15) . .
O15W Dy1 O13 141.33(14) . .
O7 Dy1 C41 99.5(2) 1_554 .
O8 Dy1 C41 148.74(19) 4_575 .
O5 Dy1 C41 102.64(19) . .
O11 Dy1 C41 69.88(18) . .
O9 Dy1 C41 77.43(19) . .
O14 Dy1 C41 26.26(18) . .
O15W Dy1 C41 140.85(18) . .
O13 Dy1 C41 26.86(17) . .
O10 Dy2 O6 98.95(15) . .
O10 Dy2 O2 81.78(16) . .
O6 Dy2 O2 140.70(17) . .
O10 Dy2 O1 142.86(18) . 3_666
O6 Dy2 O1 83.63(18) . 3_666
O2 Dy2 O1 119.07(17) . 3_666
O10 Dy2 O3 145.89(18) . 3_667
O6 Dy2 O3 84.00(17) . 3_667
O2 Dy2 O3 75.23(17) . 3_667
O1 Dy2 O3 71.20(19) 3_666 3_667
O10 Dy2 O4 78.33(19) . 1_554
O6 Dy2 O4 144.80(18) . 1_554
O2 Dy2 O4 74.19(19) . 1_554
O1 Dy2 O4 78.8(2) 3_666 1_554
O3 Dy2 O4 117.9(2) 3_667 1_554
O10 Dy2 O16W 73.37(16) . .
O6 Dy2 O16W 70.25(16) . .
O2 Dy2 O16W 72.48(16) . .
O1 Dy2 O16W 139.67(18) 3_666 .
O3 Dy2 O16W 75.85(18) 3_667 .
O4 Dy2 O16W 138.67(18) 1_554 .
O10 Dy2 O13 71.32(14) . .
O6 Dy2 O13 69.03(15) . .
O2 Dy2 O13 143.90(16) . .
O1 Dy2 O13 75.30(16) 3_666 .
O3 Dy2 O13 138.85(16) 3_667 .
O4 Dy2 O13 77.08(17) 1_554 .
O16W Dy2 O13 119.71(14) . .
C1 N1 Cu2 154.5(7) . .
C1 N1 Cu2B 167.7(7) . 3_768
Cu2 N1 Cu2B 36.42(15) . 3_768
C2 N2 Cu3 168.1(6) . .
C3 N3 Cu4 170.7(6) . 4_576
C4 N4 Cu1 162.8(6) . .
C9 N5 C5 116.2(6) . .
C9 N5 Cu1 121.9(5) . .
C5 N5 Cu1 120.4(5) . .
C17 N7 C21 116.1(6) . .
C17 N7 Cu3 117.9(4) . 1_454
C21 N7 Cu3 125.5(4) . 1_454
C23 N8 C27 116.8(6) . .
C23 N8 Cu4 122.5(4) . .
C27 N8 Cu4 120.7(5) . .
C33 N9 C29 116.8(6) . .
C33 N9 Cu5 124.1(5) . .
C29 N9 Cu5 119.1(5) . .
C35 N10 C39 116.0(6) . .
C35 N10 Cu5 124.3(6) . 1_454
C39 N10 Cu5 119.6(5) . 1_454
C10 O1 Dy2 146.4(5) . 3_666
C10 O2 Dy2 143.7(4) . .
C16 O3 Dy2 154.0(5) . 3_667
C16 O4 Dy2 136.4(5) . 1_556
C22 O5 Dy1 129.3(4) . .
C22 O6 Dy2 144.0(4) . .
C28 O7 Dy1 171.6(5) . 1_556
C28 O8 Dy1 157.2(5) . 4_576
C34 O9 Dy1 135.9(4) . .
C34 O10 Dy2 146.5(4) . .
C40 O11 Dy1 134.3(4) . .
C41 O13 Dy1 89.3(4) . .
C41 O13 Dy2 137.7(4) . .
Dy1 O13 Dy2 127.59(17) . .
C41 O14 Dy1 94.5(4) . .
Dy1 O15W H15A 151.4 . .
Dy1 O15W H15W 100.9 . .
H15A O15W H15W 107.7 . .
Dy2 O16W H16A 118.7 . .
Dy2 O16W H16B 132.0 . .
H16A O16W H16B 107.7 . .
O3 C16 O4 125.5(7) . .
O3 C16 C13B 127.8(9) . .
O4 C16 C13B 106.7(9) . .
O3 C16 C13 111.8(6) . .
O4 C16 C13 122.5(7) . .
C13B C16 C13 16.2(9) . .

loop_
_geom_bond_atom_site_label_1
_geom_bond_atom_site_label_2
_geom_bond_distance
_geom_bond_site_symmetry_2
Cu2 C2 1.928(8) 3_768
Cu2 N1 1.929(7) .
Cu2 N6 2.098(9) .
Cu2B C2 1.926(8) .
Cu2B N1 2.010(7) 3_768
Cu2B N6B 2.093(18) .
Cu2B Cu2B 3.006(5) 3_768
C11 N6 1.346(13) .
C11 C12 1.357(14) .
C11 H11 0.9300 .
C12 C13 1.411(14) .
C12 H12 0.9300 .
C13 C14 1.377(17) .
C13 C16 1.520(16) .
C14 C15 1.421(17) .
C14 H14 0.9300 .
C15 N6 1.340(15) .
C15 H15 0.9300 .
C11B N6B 1.34(3) .
C11B C12B 1.48(3) .
C11B H11B 0.9300 .
C12B C13B 1.30(3) .
C12B H12B 0.9300 .
C13B C14B 1.39(3) .
C13B C16 1.45(3) .
C14B C15B 1.40(3) .
C14B H14B 0.9300 .
C15B N6B 1.32(3) .
C15B H15B 0.9300 .
C1 N1 1.121(9) .
C1 Cu1 1.946(8) .
C1 Cu1 2.344(8) 3_767
C2 N2 1.147(9) .
C2 Cu2 1.928(8) 3_768
C3 N3 1.132(8) .
C3 Cu3 1.898(7) .
C4 N4 1.144(7) .
C4 Cu4 1.903(6) .
C4 Cu3 2.319(6) .
C5 N5 1.328(9) .
C5 C6 1.374(10) .
C5 H5 0.9300 .
C6 C7 1.370(9) .
C6 H6 0.9300 .
C7 C8 1.377(8) .
C7 C10 1.500(9) .
C8 C9 1.380(9) .
C8 H8 0.9300 .
C9 N5 1.323(8) .
C9 H9 0.9300 .
C10 O2 1.242(7) .
C10 O1 1.249(7) .
C17 N7 1.334(8) .
C17 C18 1.369(9) .
C17 H17 0.9300 .
C18 C19 1.370(9) .
C18 H18 0.9300 .
C19 C20 1.378(8) .
C19 C22 1.513(8) .
C20 C21 1.372(9) .
C20 H20 0.9300 .
C21 N7 1.338(8) .
C21 H21 0.9300 .
C22 O6 1.243(7) .
C22 O5 1.265(7) .
C23 N8 1.334(8) .
C23 C24 1.382(9) .
C23 H23 0.9300 .
C24 C25 1.400(8) .
C24 H24 0.9300 .
C25 C26 1.366(9) .
C25 C28 1.509(8) .
C26 C27 1.386(9) .
C26 H26 0.9300 .
C27 N8 1.337(8) .
C27 H27 0.9300 .
C28 O8 1.225(7) .
C28 O7 1.239(7) .
C29 N9 1.337(8) .
C29 C30 1.366(9) .
C29 H29 0.9300 .
C30 C31 1.390(9) .
C30 H30 0.9300 .
C31 C32 1.379(8) .
C31 C34 1.509(9) .
C32 C33 1.372(9) .
C32 H32 0.9300 .
C33 N9 1.334(9) .
C33 H33 0.9300 .
C34 O9 1.248(7) .
C34 O10 1.250(7) .
C35 N10 1.328(9) .
C35 C36 1.379(9) .
C35 H35 0.9300 .
C36 C37 1.384(10) .
C36 H36 0.9300 .
C37 C38 1.372(9) .
C37 C40 1.521(9) .
C38 C39 1.373(9) .
C38 H38 0.9300 .
C39 N10 1.340(9) .
C39 H39 0.9300 .
C40 O12 1.241(9) .
C40 O11 1.263(8) .
C41 O14 1.245(8) .
C41 O13 1.268(8) .
C41 C42 1.480(10) .
C41 Dy1 2.806(6) .
C42 H42A 0.9600 .
C42 H42B 0.9600 .
C42 H42C 0.9600 .
Cu1 N4 1.930(5) .
Cu1 N5 2.107(6) .
Cu1 C1 2.344(8) 3_767
Cu1 Cu1 2.4989(17) 3_767
Cu3 N2 1.981(6) .
Cu3 N7 2.090(5) 1_656
Cu3 Cu4 2.6737(14) .
Cu4 N3 1.922(6) 4_575
Cu4 N8 2.102(5) .
Cu4 Cu5 3.0079(16) .
Cu5 N10 1.904(6) 1_656
Cu5 N9 1.906(5) .
Dy1 O7 2.250(5) 1_554
Dy1 O8 2.322(4) 4_575
Dy1 O5 2.323(4) .
Dy1 O11 2.332(4) .
Dy1 O9 2.346(4) .
Dy1 O14 2.419(4) .
Dy1 O15W 2.482(4) .
Dy1 O13 2.518(4) .
Dy2 O10 2.293(4) .
Dy2 O6 2.325(4) .
Dy2 O2 2.339(5) .
Dy2 O1 2.339(5) 3_666
Dy2 O3 2.340(5) 3_667
Dy2 O4 2.360(5) 1_554
Dy2 O16W 2.445(4) .
Dy2 O13 2.520(4) .
N1 Cu2B 2.010(7) 3_768
N3 Cu4 1.922(6) 4_576
N7 Cu3 2.090(5) 1_454
N10 Cu5 1.904(6) 1_454
O1 Dy2 2.339(5) 3_666
O3 C16 1.228(8) .
O3 Dy2 2.340(5) 3_667
O4 C16 1.238(7) .
O4 Dy2 2.360(5) 1_556
O7 Dy1 2.250(5) 1_556
O8 Dy1 2.322(4) 4_576
O15W H15A 0.8500 .
O15W H15W 0.8499 .
O16W H16A 0.8499 .
O16W H16B 0.8500 .
